data_4081213
loop_
_publ_author_name
'Sakaba, Hiroyuki'
'Arai, Yasuhiro'
'Suganuma, Kensei'
'Kwon, Eunsang'

_publ_section_title
;
 Synthesis, Structure, and Reactivity of Tungsten Acetylide--Germylene
 Complexes
;
_journal_issue 18
_journal_name_full Organometallics
_journal_page_first 5038
_journal_paper_doi 10.1021/om4000264
_journal_volume 32
_journal_year 2013
_chemical_formula_moiety 'C29 H34 Ge O2 Si W'
_chemical_formula_sum 'C29 H34 Ge O2 Si W'
_chemical_formula_weight 699.11
_space_group_IT_number 14
_symmetry_cell_setting monoclinic
_symmetry_Int_Tables_number 14
_symmetry_space_group_name_Hall '-P 2yn'
_symmetry_space_group_name_H-M 'P 1 21/n 1'
_atom_sites_solution_hydrogens geom
_atom_sites_solution_primary direct
_atom_sites_solution_secondary difmap
_cell_angle_alpha 90.0000
_cell_angle_beta 92.460(5)
_cell_angle_gamma 90.0000
_cell_formula_units_Z 4
_cell_length_a 11.654(3)
_cell_length_b 18.836(5)
_cell_length_c 12.897(4)
_cell_measurement_reflns_used 9126
_cell_measurement_temperature 173
_cell_measurement_theta_max 27.48
_cell_measurement_theta_min 3.16
_cell_volume 2828.5(14)
_computing_cell_refinement CrystalClear
_computing_data_collection 'CrystalClear (Rigaku/MSC Inc., 2006)'
_computing_data_reduction CrystalClear
_computing_molecular_graphics 'CrystalStructure 4.0'
_computing_publication_material 'CrystalStructure 4.0 (Rigaku, 2010)'
_computing_structure_refinement 'SHELXL97 (Sheldrick, 2008)'
_computing_structure_solution 'SHELXS97 (Sheldrick, 2008)'
_diffrn_ambient_temperature 173
_diffrn_detector_area_resol_mean 7.314
_diffrn_measured_fraction_theta_full 0.994
_diffrn_measured_fraction_theta_max 0.994
_diffrn_measurement_device_type 'Rigaku Saturn70'
_diffrn_measurement_method \w
_diffrn_radiation_type 'Mo K\a'
_diffrn_radiation_wavelength 0.71070
_diffrn_reflns_av_R_equivalents 0.0418
_diffrn_reflns_limit_h_max 15
_diffrn_reflns_limit_h_min -15
_diffrn_reflns_limit_k_max 24
_diffrn_reflns_limit_k_min -24
_diffrn_reflns_limit_l_max 16
_diffrn_reflns_limit_l_min -16
_diffrn_reflns_number 40521
_diffrn_reflns_theta_full 27.50
_diffrn_reflns_theta_max 27.50
_diffrn_standards_number 0
_exptl_absorpt_coefficient_mu 5.196
_exptl_absorpt_correction_T_max 0.354
_exptl_absorpt_correction_T_min 0.202
_exptl_absorpt_correction_type numerical
_exptl_absorpt_process_details 'NUMABS (Rigaku, 1999)'
_exptl_crystal_colour yellow
_exptl_crystal_density_diffrn 1.642
_exptl_crystal_density_method 'not measured'
_exptl_crystal_description prism
_exptl_crystal_F_000 1376.00
_exptl_crystal_size_max 0.340
_exptl_crystal_size_mid 0.300
_exptl_crystal_size_min 0.200
_refine_diff_density_max 0.700
_refine_diff_density_min -1.350
_refine_ls_extinction_method none
_refine_ls_goodness_of_fit_ref 1.106
_refine_ls_hydrogen_treatment constr
_refine_ls_number_parameters 307
_refine_ls_number_reflns 6465
_refine_ls_number_restraints 0
_refine_ls_R_factor_gt 0.0207
_refine_ls_shift/su_max 0.002
_refine_ls_structure_factor_coef Fsqd
_refine_ls_weighting_details 'w = 1/[\s^2^(Fo^2^)+(0.0277P)^2^+1.5697P] where P=(Fo^2^+2Fc^2^)/3'
_refine_ls_weighting_scheme calc
_refine_ls_wR_factor_ref 0.0516
_reflns_number_gt 6280
_reflns_number_total 6465
_reflns_threshold_expression F^2^>2.0\s(F^2^)
_cod_data_source_file om4000264_si_002.cif
_cod_data_source_block complex7a
_cod_original_cell_volume 2828.4(13)
_cod_database_code 4081213

loop_
_symmetry_equiv_pos_site_id
_symmetry_equiv_pos_as_xyz
1 +X,+Y,+Z
2 1/2-X,1/2+Y,1/2-Z
3 -X,-Y,-Z
4 1/2+X,1/2-Y,1/2+Z

loop_
_atom_site_label
_atom_site_type_symbol
_atom_site_fract_x
_atom_site_fract_y
_atom_site_fract_z
_atom_site_U_iso_or_equiv
_atom_site_adp_type
_atom_site_occupancy
_atom_site_symmetry_multiplicity
_atom_site_calc_flag
_atom_site_refinement_flags
W1 W 0.893754(7) 0.257834(5) 0.922645(6) 0.01508(4) Uani 1.0 4 d .
Ge1 Ge 0.888750(18) 0.386216(12) 0.861196(17) 0.01793(6) Uani 1.0 4 d .
Si1 Si 0.87112(5) 0.36086(3) 0.55307(4) 0.02212(13) Uani 1.0 4 d .
O1 O 1.09085(16) 0.32301(12) 1.06541(14) 0.0397(5) Uani 1.0 4 d .
O2 O 1.09722(17) 0.17555(12) 0.82973(15) 0.0436(5) Uani 1.0 4 d .
C1 C 0.87714(17) 0.29517(11) 0.76936(16) 0.0182(4) Uani 1.0 4 d .
C2 C 0.86596(18) 0.33190(12) 0.68965(16) 0.0203(5) Uani 1.0 4 d .
C3 C 0.8462(3) 0.27939(16) 0.4738(2) 0.0354(6) Uani 1.0 4 d .
C4 C 0.7574(3) 0.42760(17) 0.5225(2) 0.0410(7) Uani 1.0 4 d .
C5 C 1.0153(3) 0.40013(15) 0.5349(2) 0.0364(6) Uani 1.0 4 d .
C6 C 1.02231(18) 0.44376(12) 0.83061(16) 0.0207(5) Uani 1.0 4 d .
C7 C 1.0141(3) 0.51680(13) 0.8155(2) 0.0314(6) Uani 1.0 4 d .
C8 C 1.1098(3) 0.55577(15) 0.7878(3) 0.0409(7) Uani 1.0 4 d .
C9 C 1.2143(3) 0.52243(16) 0.7762(2) 0.0371(7) Uani 1.0 4 d .
C10 C 1.2235(3) 0.45045(15) 0.7927(2) 0.0342(6) Uani 1.0 4 d .
C11 C 1.1284(2) 0.41121(13) 0.82000(19) 0.0277(5) Uani 1.0 4 d .
C12 C 0.75197(18) 0.44632(12) 0.85955(16) 0.0200(4) Uani 1.0 4 d .
C13 C 0.65608(19) 0.43515(13) 0.79268(17) 0.0239(5) Uani 1.0 4 d .
C14 C 0.5580(2) 0.47643(14) 0.8005(2) 0.0304(6) Uani 1.0 4 d .
C15 C 0.5543(3) 0.52921(15) 0.8746(2) 0.0356(6) Uani 1.0 4 d .
C16 C 0.6482(3) 0.54111(15) 0.9404(2) 0.0364(6) Uani 1.0 4 d .
C17 C 0.7464(2) 0.49983(14) 0.93356(18) 0.0288(5) Uani 1.0 4 d .
C18 C 1.01825(19) 0.29948(13) 1.01155(17) 0.0238(5) Uani 1.0 4 d .
C19 C 1.0232(2) 0.20783(13) 0.86455(17) 0.0251(5) Uani 1.0 4 d .
C20 C 0.7151(2) 0.25811(11) 1.00756(18) 0.0202(5) Uani 1.0 4 d .
C21 C 0.79672(19) 0.21649(12) 1.06696(16) 0.0214(5) Uani 1.0 4 d .
C22 C 0.82931(19) 0.15730(12) 1.00577(16) 0.0213(5) Uani 1.0 4 d .
C23 C 0.76855(18) 0.16291(11) 0.90657(16) 0.0192(4) Uani 1.0 4 d .
C24 C 0.69816(18) 0.22507(12) 0.90869(16) 0.0184(4) Uani 1.0 4 d .
C25 C 0.6501(3) 0.32031(14) 1.0479(2) 0.0317(6) Uani 1.0 4 d .
C26 C 0.8303(3) 0.22912(16) 1.17931(19) 0.0351(7) Uani 1.0 4 d .
C27 C 0.9039(3) 0.09657(14) 1.0420(3) 0.0351(6) Uani 1.0 4 d .
C28 C 0.7650(3) 0.10978(13) 0.8207(2) 0.0332(6) Uani 1.0 4 d .
C29 C 0.6117(3) 0.24536(13) 0.8247(2) 0.0273(6) Uani 1.0 4 d .
H1A H 0.7746 0.2581 0.4910 0.0425 Uiso 1.0 4 calc R
H2C H 0.9075 0.2463 0.4879 0.0425 Uiso 1.0 4 calc R
H3B H 0.8435 0.2917 0.4015 0.0425 Uiso 1.0 4 calc R
H4A H 0.6833 0.4058 0.5272 0.0492 Uiso 1.0 4 calc R
H5C H 0.7657 0.4454 0.4535 0.0492 Uiso 1.0 4 calc R
H6B H 0.7643 0.4661 0.5712 0.0492 Uiso 1.0 4 calc R
H7C H 1.0254 0.4410 0.5789 0.0437 Uiso 1.0 4 calc R
H8A H 1.0735 0.3656 0.5527 0.0437 Uiso 1.0 4 calc R
H9B H 1.0214 0.4141 0.4637 0.0437 Uiso 1.0 4 calc R
H10 H 0.9444 0.5397 0.8238 0.0376 Uiso 1.0 4 calc R
H11 H 1.1033 0.6045 0.7771 0.0491 Uiso 1.0 4 calc R
H12 H 1.2778 0.5485 0.7573 0.0445 Uiso 1.0 4 calc R
H13 H 1.2938 0.4279 0.7855 0.0411 Uiso 1.0 4 calc R
H14 H 1.1358 0.3626 0.8313 0.0332 Uiso 1.0 4 calc R
H15 H 0.6580 0.3998 0.7425 0.0286 Uiso 1.0 4 calc R
H16 H 0.4946 0.4685 0.7558 0.0364 Uiso 1.0 4 calc R
H17 H 0.4885 0.5566 0.8799 0.0427 Uiso 1.0 4 calc R
H18 H 0.6460 0.5770 0.9899 0.0436 Uiso 1.0 4 calc R
H19 H 0.8092 0.5081 0.9789 0.0346 Uiso 1.0 4 calc R
H20B H 0.5874 0.3035 1.0872 0.0380 Uiso 1.0 4 calc R
H21A H 0.6207 0.3484 0.9906 0.0380 Uiso 1.0 4 calc R
H22C H 0.7005 0.3487 1.0916 0.0380 Uiso 1.0 4 calc R
H23A H 0.7800 0.2028 1.2222 0.0422 Uiso 1.0 4 calc R
H24B H 0.9080 0.2138 1.1930 0.0422 Uiso 1.0 4 calc R
H25C H 0.8242 0.2788 1.1946 0.0422 Uiso 1.0 4 calc R
H26B H 0.8573 0.0606 1.0719 0.0422 Uiso 1.0 4 calc R
H27A H 0.9599 0.1132 1.0931 0.0422 Uiso 1.0 4 calc R
H28C H 0.9423 0.0770 0.9840 0.0422 Uiso 1.0 4 calc R
H29B H 0.8360 0.0838 0.8218 0.0398 Uiso 1.0 4 calc R
H30A H 0.7543 0.1338 0.7553 0.0398 Uiso 1.0 4 calc R
H31C H 0.7025 0.0775 0.8295 0.0398 Uiso 1.0 4 calc R
H32B H 0.5470 0.2138 0.8260 0.0328 Uiso 1.0 4 calc R
H33A H 0.6460 0.2421 0.7585 0.0328 Uiso 1.0 4 calc R
H34C H 0.5865 0.2932 0.8357 0.0328 Uiso 1.0 4 calc R

loop_
_atom_site_aniso_label
_atom_site_aniso_U_11
_atom_site_aniso_U_22
_atom_site_aniso_U_33
_atom_site_aniso_U_12
_atom_site_aniso_U_13
_atom_site_aniso_U_23
W1 0.01607(6) 0.01594(6) 0.01311(5) -0.00150(3) -0.00072(4) 0.00162(3)
Ge1 0.01723(11) 0.01554(11) 0.02099(11) -0.00097(8) 0.00062(8) 0.00130(8)
Si1 0.0264(3) 0.0257(4) 0.0144(3) 0.0067(3) 0.0028(3) 0.0032(3)
O1 0.0337(10) 0.0494(13) 0.0347(10) -0.0102(9) -0.0135(8) -0.0037(9)
O2 0.0382(11) 0.0526(14) 0.0407(11) 0.0179(10) 0.0084(9) -0.0034(10)
C1 0.0184(10) 0.0183(11) 0.0179(10) -0.0005(8) 0.0012(8) -0.0018(8)
C2 0.0216(10) 0.0208(11) 0.0184(10) -0.0014(9) 0.0003(8) -0.0013(8)
C3 0.0400(15) 0.0404(16) 0.0260(13) 0.0031(13) 0.0006(11) -0.0083(12)
C4 0.0452(16) 0.0498(18) 0.0279(13) 0.0246(14) 0.0007(11) 0.0080(12)
C5 0.0396(14) 0.0361(15) 0.0345(14) -0.0005(12) 0.0132(12) 0.0038(12)
C6 0.0215(10) 0.0213(11) 0.0191(10) -0.0066(9) -0.0009(8) -0.0002(8)
C7 0.0290(12) 0.0237(13) 0.0407(14) -0.0031(10) -0.0057(11) 0.0055(11)
C8 0.0454(16) 0.0254(14) 0.0512(17) -0.0143(12) -0.0066(13) 0.0089(12)
C9 0.0350(14) 0.0461(17) 0.0304(13) -0.0233(13) 0.0028(11) -0.0012(12)
C10 0.0264(12) 0.0424(16) 0.0345(13) -0.0098(11) 0.0084(10) -0.0081(12)
C11 0.0257(11) 0.0249(12) 0.0327(12) -0.0034(10) 0.0058(10) -0.0053(10)
C12 0.0207(10) 0.0197(11) 0.0200(10) 0.0023(8) 0.0041(8) 0.0026(8)
C13 0.0224(11) 0.0249(12) 0.0245(11) -0.0006(9) 0.0036(9) -0.0015(9)
C14 0.0211(11) 0.0362(14) 0.0337(13) 0.0026(10) 0.0012(10) 0.0018(11)
C15 0.0304(13) 0.0398(16) 0.0374(14) 0.0139(11) 0.0095(11) 0.0003(12)
C16 0.0440(15) 0.0366(15) 0.0289(13) 0.0127(12) 0.0065(11) -0.0084(11)
C17 0.0328(13) 0.0303(13) 0.0232(11) 0.0026(11) -0.0010(10) -0.0032(10)
C18 0.0240(11) 0.0261(12) 0.0214(11) -0.0011(9) 0.0001(9) 0.0027(9)
C19 0.0266(11) 0.0275(13) 0.0211(11) 0.0019(10) -0.0005(9) 0.0024(9)
C20 0.0214(11) 0.0206(11) 0.0188(11) -0.0070(8) 0.0038(9) -0.0029(8)
C21 0.0250(11) 0.0252(12) 0.0139(10) -0.0105(9) -0.0003(8) 0.0005(9)
C22 0.0247(11) 0.0187(11) 0.0204(10) -0.0064(9) -0.0009(9) 0.0057(8)
C23 0.0225(10) 0.0168(10) 0.0181(10) -0.0064(8) 0.0004(8) -0.0014(8)
C24 0.0181(10) 0.0207(11) 0.0164(10) -0.0052(9) 0.0004(8) -0.0008(8)
C25 0.0315(13) 0.0304(14) 0.0341(13) -0.0021(11) 0.0123(10) -0.0094(11)
C26 0.0477(16) 0.0414(15) 0.0160(11) -0.0186(13) -0.0031(11) -0.0011(11)
C27 0.0377(14) 0.0255(13) 0.0416(14) -0.0026(11) -0.0061(12) 0.0131(11)
C28 0.0455(15) 0.0236(13) 0.0304(13) -0.0029(11) 0.0014(11) -0.0115(10)
C29 0.0193(12) 0.0353(14) 0.0268(13) -0.0043(9) -0.0044(10) 0.0033(10)

loop_
_atom_type_symbol
_atom_type_description
_atom_type_scat_dispersion_real
_atom_type_scat_dispersion_imag
_atom_type_scat_source
C C 0.0033 0.0016
;
International Tables for Crystallography
(1992, Vol. C, Tables 4.2.6.8 and 6.1.1.4)
;
H H 0.0000 0.0000
;
International Tables for Crystallography
(1992, Vol. C, Table 6.1.1.4)
;
Ge Ge 0.1547 1.8001
;
International Tables for Crystallography
(1992, Vol. C, Tables 4.2.6.8 and 6.1.1.4)
;
O O 0.0106 0.0060
;
International Tables for Crystallography
(1992, Vol. C, Tables 4.2.6.8 and 6.1.1.4)
;
Si Si 0.0817 0.0704
;
International Tables for Crystallography
(1992, Vol. C, Tables 4.2.6.8 and 6.1.1.4)
;
W W -0.8490 6.8722
;
International Tables for Crystallography
(1992, Vol. C, Tables 4.2.6.8 and 6.1.1.4)
;

loop_
_geom_angle_atom_site_label_1
_geom_angle_atom_site_label_2
_geom_angle_atom_site_label_3
_geom_angle
_geom_angle_publ_flag
Ge1 W1 C1 52.30(6) yes
Ge1 W1 C18 79.02(7) yes
Ge1 W1 C19 110.26(8) yes
Ge1 W1 C20 97.57(5) yes
Ge1 W1 C21 123.77(6) yes
Ge1 W1 C22 156.53(6) yes
Ge1 W1 C23 134.53(6) yes
Ge1 W1 C24 102.45(6) yes
C1 W1 C18 116.74(9) yes
C1 W1 C19 80.91(9) yes
C1 W1 C20 112.54(8) yes
C1 W1 C21 145.91(8) yes
C1 W1 C22 133.70(8) yes
C1 W1 C23 98.18(8) yes
C1 W1 C24 88.06(8) yes
C18 W1 C19 81.60(10) yes
C18 W1 C20 111.44(9) yes
C18 W1 C21 92.19(9) yes
C18 W1 C22 107.51(9) yes
C18 W1 C23 143.64(9) yes
C18 W1 C24 146.28(9) yes
C19 W1 C20 151.30(9) yes
C19 W1 C21 123.30(9) yes
C19 W1 C22 93.12(9) yes
C19 W1 C23 95.02(9) yes
C19 W1 C24 127.11(9) yes
C20 W1 C21 35.05(8) yes
C20 W1 C22 58.97(8) yes
C20 W1 C23 58.98(8) yes
C20 W1 C24 34.87(8) yes
C21 W1 C22 35.58(8) yes
C21 W1 C23 59.45(8) yes
C21 W1 C24 58.55(8) yes
C22 W1 C23 36.24(8) yes
C22 W1 C24 59.37(8) yes
C23 W1 C24 35.64(8) yes
W1 Ge1 C1 52.80(6) yes
W1 Ge1 C2 83.35(6) yes
W1 Ge1 C6 125.67(7) yes
W1 Ge1 C12 124.17(7) yes
C1 Ge1 C2 30.55(8) yes
C1 Ge1 C6 112.02(9) yes
C1 Ge1 C12 115.92(9) yes
C2 Ge1 C6 96.10(8) yes
C2 Ge1 C12 100.13(8) yes
C6 Ge1 C12 109.47(10) yes
C2 Si1 C3 105.66(12) yes
C2 Si1 C4 110.49(11) yes
C2 Si1 C5 107.71(11) yes
C3 Si1 C4 110.40(13) yes
C3 Si1 C5 112.31(13) yes
C4 Si1 C5 110.15(14) yes
W1 C1 Ge1 74.90(7) yes
W1 C1 C2 165.63(19) yes
Ge1 C1 C2 90.80(16) yes
Ge1 C2 Si1 137.18(12) yes
Ge1 C2 C1 58.64(13) yes
Si1 C2 C1 161.4(2) yes
Ge1 C6 C7 121.77(17) yes
Ge1 C6 C11 119.66(18) yes
C7 C6 C11 118.5(3) yes
C6 C7 C8 120.3(3) yes
C7 C8 C9 120.4(3) yes
C8 C9 C10 119.6(3) yes
C9 C10 C11 120.3(3) yes
C6 C11 C10 120.8(3) yes
Ge1 C12 C13 123.33(17) yes
Ge1 C12 C17 118.28(16) yes
C13 C12 C17 118.2(2) yes
C12 C13 C14 120.6(3) yes
C13 C14 C15 120.2(3) yes
C14 C15 C16 119.9(3) yes
C15 C16 C17 120.3(3) yes
C12 C17 C16 120.8(3) yes
W1 C18 O1 178.6(2) yes
W1 C19 O2 177.1(3) yes
W1 C20 C21 70.87(14) yes
W1 C20 C24 71.31(13) yes
W1 C20 C25 128.50(16) yes
C21 C20 C24 107.67(19) yes
C21 C20 C25 125.2(2) yes
C24 C20 C25 126.8(2) yes
W1 C21 C20 74.08(14) yes
W1 C21 C22 70.89(13) yes
W1 C21 C26 126.62(18) yes
C20 C21 C22 108.59(19) yes
C20 C21 C26 124.7(3) yes
C22 C21 C26 126.3(2) yes
W1 C22 C21 73.53(13) yes
W1 C22 C23 71.67(12) yes
W1 C22 C27 124.92(17) yes
C21 C22 C23 107.57(19) yes
C21 C22 C27 126.1(2) yes
C23 C22 C27 126.1(2) yes
W1 C23 C22 72.09(13) yes
W1 C23 C24 74.07(13) yes
W1 C23 C28 125.63(17) yes
C22 C23 C24 107.68(18) yes
C22 C23 C28 127.4(2) yes
C24 C23 C28 124.4(2) yes
W1 C24 C20 73.82(13) yes
W1 C24 C23 70.30(12) yes
W1 C24 C29 127.31(16) yes
C20 C24 C23 108.48(19) yes
C20 C24 C29 126.8(2) yes
C23 C24 C29 124.3(2) yes
Si1 C3 H1A 109.467 no
Si1 C3 H2C 109.471 no
Si1 C3 H3B 109.465 no
H1A C3 H2C 109.474 no
H1A C3 H3B 109.480 no
H2C C3 H3B 109.471 no
Si1 C4 H4A 109.471 no
Si1 C4 H5C 109.472 no
Si1 C4 H6B 109.469 no
H4A C4 H5C 109.468 no
H4A C4 H6B 109.467 no
H5C C4 H6B 109.481 no
Si1 C5 H7C 109.472 no
Si1 C5 H8A 109.468 no
Si1 C5 H9B 109.475 no
H7C C5 H8A 109.470 no
H7C C5 H9B 109.467 no
H8A C5 H9B 109.475 no
C6 C7 H10 119.821 no
C8 C7 H10 119.840 no
C7 C8 H11 119.801 no
C9 C8 H11 119.802 no
C8 C9 H12 120.190 no
C10 C9 H12 120.218 no
C9 C10 H13 119.829 no
C11 C10 H13 119.837 no
C6 C11 H14 119.603 no
C10 C11 H14 119.604 no
C12 C13 H15 119.695 no
C14 C13 H15 119.693 no
C13 C14 H16 119.900 no
C15 C14 H16 119.908 no
C14 C15 H17 120.063 no
C16 C15 H17 120.077 no
C15 C16 H18 119.826 no
C17 C16 H18 119.826 no
C12 C17 H19 119.613 no
C16 C17 H19 119.629 no
C20 C25 H20B 109.467 no
C20 C25 H21A 109.463 no
C20 C25 H22C 109.466 no
H20B C25 H21A 109.480 no
H20B C25 H22C 109.472 no
H21A C25 H22C 109.479 no
C21 C26 H23A 109.470 no
C21 C26 H24B 109.475 no
C21 C26 H25C 109.472 no
H23A C26 H24B 109.474 no
H23A C26 H25C 109.471 no
H24B C26 H25C 109.465 no
C22 C27 H26B 109.472 no
C22 C27 H27A 109.483 no
C22 C27 H28C 109.475 no
H26B C27 H27A 109.458 no
H26B C27 H28C 109.471 no
H27A C27 H28C 109.469 no
C23 C28 H29B 109.471 no
C23 C28 H30A 109.472 no
C23 C28 H31C 109.474 no
H29B C28 H30A 109.469 no
H29B C28 H31C 109.475 no
H30A C28 H31C 109.467 no
C24 C29 H32B 109.467 no
C24 C29 H33A 109.468 no
C24 C29 H34C 109.466 no
H32B C29 H33A 109.467 no
H32B C29 H34C 109.479 no
H33A C29 H34C 109.479 no

loop_
_geom_bond_atom_site_label_1
_geom_bond_atom_site_label_2
_geom_bond_distance
_geom_bond_publ_flag
W1 Ge1 2.5446(7) yes
W1 C1 2.099(3) yes
W1 C18 1.973(3) yes
W1 C19 1.955(3) yes
W1 C20 2.394(3) yes
W1 C21 2.352(3) yes
W1 C22 2.317(3) yes
W1 C23 2.311(3) yes
W1 C24 2.361(3) yes
Ge1 C1 2.085(3) yes
Ge1 C2 2.442(3) yes
Ge1 C6 1.951(3) yes
Ge1 C12 1.954(3) yes
Si1 C2 1.847(3) yes
Si1 C3 1.860(3) yes
Si1 C4 1.857(3) yes
Si1 C5 1.860(3) yes
O1 C18 1.159(3) yes
O2 C19 1.161(4) yes
C1 C2 1.241(3) yes
C6 C7 1.392(4) yes
C6 C11 1.392(4) yes
C7 C8 1.394(4) yes
C8 C9 1.384(4) yes
C9 C10 1.376(5) yes
C10 C11 1.390(4) yes
C12 C13 1.398(3) yes
C12 C17 1.392(4) yes
C13 C14 1.390(4) yes
C14 C15 1.380(4) yes
C15 C16 1.374(4) yes
C16 C17 1.390(4) yes
C20 C21 1.429(4) yes
C20 C24 1.425(3) yes
C20 C25 1.501(4) yes
C21 C22 1.427(4) yes
C21 C26 1.503(4) yes
C22 C23 1.439(3) yes
C22 C27 1.499(4) yes
C23 C24 1.431(3) yes
C23 C28 1.492(4) yes
C24 C29 1.498(4) yes
C3 H1A 0.960 no
C3 H2C 0.960 no
C3 H3B 0.960 no
C4 H4A 0.960 no
C4 H5C 0.960 no
C4 H6B 0.960 no
C5 H7C 0.960 no
C5 H8A 0.960 no
C5 H9B 0.960 no
C7 H10 0.930 no
C8 H11 0.930 no
C9 H12 0.930 no
C10 H13 0.930 no
C11 H14 0.930 no
C13 H15 0.930 no
C14 H16 0.930 no
C15 H17 0.930 no
C16 H18 0.930 no
C17 H19 0.930 no
C25 H20B 0.960 no
C25 H21A 0.960 no
C25 H22C 0.960 no
C26 H23A 0.960 no
C26 H24B 0.960 no
C26 H25C 0.960 no
C27 H26B 0.960 no
C27 H27A 0.960 no
C27 H28C 0.960 no
C28 H29B 0.960 no
C28 H30A 0.960 no
C28 H31C 0.960 no
C29 H32B 0.960 no
C29 H33A 0.960 no
C29 H34C 0.960 no
